data_7160839
loop_
_publ_author_name
'Prieto, Elena'
'Andr&#xe9;s, Celia'
'Nieto, Javier'

_publ_section_title
;
 Synthesis of chiral &#x3b1;-alkynyl-&#x3b1;-hydroxyamides by
 enantioselective alkynylation of &#x3b1;-keto amides.
;
_journal_issue 46
_journal_name_full 'Organic &amp; biomolecular chemistry'
_journal_page_first 10596
_journal_page_last 10605
_journal_paper_doi 10.1039/d5ob01546d
_journal_volume 23
_journal_year 2025
_chemical_absolute_configuration ad
_chemical_formula_moiety 'C20 H19 N O2'
_chemical_formula_sum 'C20 H19 N O2'
_chemical_formula_weight 305.36
_space_group_crystal_system orthorhombic
_space_group_IT_number 19
_space_group_name_Hall 'P 2ac 2ab'
_space_group_name_H-M_alt 'P 21 21 21'
_atom_sites_solution_hydrogens geom
_atom_sites_solution_primary dual
_audit_creation_date 2021-12-17
_audit_creation_method
;
Olex2 1.3
(compiled 2020.11.12 svn.r5f609507 for OlexSys, GUI svn.r6408)
;
_audit_update_record
;
2024-10-17 deposited with the CCDC.	2025-10-31 downloaded from the CCDC.
;
_cell_angle_alpha 90
_cell_angle_beta 90
_cell_angle_gamma 90
_cell_formula_units_Z 4
_cell_length_a 8.2975(2)
_cell_length_b 11.8780(3)
_cell_length_c 16.8853(3)
_cell_measurement_reflns_used 6702
_cell_measurement_temperature 298.15
_cell_measurement_theta_max 74.5650
_cell_measurement_theta_min 5.2030
_cell_volume 1664.18(7)
_computing_cell_refinement 'CrysAlisPro 1.171.40.67a (Rigaku OD, 2019)'
_computing_data_collection 'CrysAlisPro 1.171.40.67a (Rigaku OD, 2019)'
_computing_data_reduction 'CrysAlisPro 1.171.40.67a (Rigaku OD, 2019)'
_computing_molecular_graphics 'Olex2 1.3 (Dolomanov et al., 2009)'
_computing_publication_material 'Olex2 1.3 (Dolomanov et al., 2009)'
_computing_structure_refinement 'SHELXL 2018/3 (Sheldrick, 2015)'
_computing_structure_solution 'SHELXT 2018/2 (Sheldrick, 2018)'
_diffrn_ambient_temperature 298.15
_diffrn_detector 'CCD plate'
_diffrn_detector_area_resol_mean 10.4757
_diffrn_detector_type Atlas
_diffrn_measured_fraction_theta_full 1.000
_diffrn_measured_fraction_theta_max 0.995
_diffrn_measurement_details
;
List of Runs (angles in degrees, time in seconds):

  # Type    Start    End  Width  t~exp~   \w     \q     \k     \f   Frames
#--------------------------------------------------------------------------
  1  \w   -129.00  47.00   1.00    1.00    --  -40.93   0.00 -60.00  176
  2  \w     57.00 130.00   1.00    1.00    --   40.93 178.00 -90.00   73
  3  \w     82.00 178.00   1.00    1.70    --  110.01  30.00  30.00   96
  4  \w     37.00 136.00   1.00    1.70    --  110.01 -45.00  60.00   99
  5  \w     77.00 178.00   1.00    1.70    --  110.01  77.00 -30.00  101
  6  \w     82.00 178.00   1.00    1.70    --  110.01  30.00 -60.00   96
  7  \w     94.00 178.00   1.00    1.70    --  110.01 125.00-150.00   84
  8  \w   -115.00 -17.00   1.00    1.00    --  -40.93 -37.00-180.00   98
  9  \w     57.00 130.00   1.00    1.00    --   40.93 178.00  90.00   73
 10  \w     84.00 178.00   1.00    1.70    --  110.01  45.00 120.00   94
 11  \w     81.00 178.00   1.00    1.70    --  110.01  61.00-180.00   97
 12  \w     27.00 110.00   1.00    1.70    --  110.01 -94.00   0.00   83
 13  \w     37.00 118.00   1.00    1.70    --  110.01-125.00 -30.00   81
 14  \w   -117.00  -8.00   1.00    1.00    --  -40.93 -77.00 -60.00  109
 15  \w   -117.00  -8.00   1.00    1.00    --  -40.93 -77.00 120.00  109
 16  \w     81.00 178.00   1.00    1.70    --  110.01  61.00  60.00   97
;
_diffrn_measurement_device 'four-circle diffractometer'
_diffrn_measurement_device_type 'SuperNova, Dual, Cu at home/near, Atlas'
_diffrn_measurement_method '\w scans'
_diffrn_orient_matrix_type 'CrysAlisPro convention (1999,Acta A55,543-557)'
_diffrn_orient_matrix_UB_11 -0.0255578000
_diffrn_orient_matrix_UB_12 0.0541243000
_diffrn_orient_matrix_UB_13 0.0820017000
_diffrn_orient_matrix_UB_21 -0.1660419000
_diffrn_orient_matrix_UB_22 -0.0574052000
_diffrn_orient_matrix_UB_23 0.0061962000
_diffrn_orient_matrix_UB_31 0.0789424000
_diffrn_orient_matrix_UB_32 -0.1028870000
_diffrn_orient_matrix_UB_33 0.0396394000
_diffrn_radiation_monochromator mirror
_diffrn_radiation_probe x-ray
_diffrn_radiation_type 'Cu K\a'
_diffrn_radiation_wavelength 1.54184
_diffrn_reflns_av_R_equivalents 0.0360
_diffrn_reflns_av_unetI/netI 0.0220
_diffrn_reflns_Laue_measured_fraction_full 1.000
_diffrn_reflns_Laue_measured_fraction_max 0.995
_diffrn_reflns_limit_h_max 10
_diffrn_reflns_limit_h_min -10
_diffrn_reflns_limit_k_max 14
_diffrn_reflns_limit_k_min -14
_diffrn_reflns_limit_l_max 20
_diffrn_reflns_limit_l_min -20
_diffrn_reflns_number 15839
_diffrn_reflns_point_group_measured_fraction_full 1.000
_diffrn_reflns_point_group_measured_fraction_max 0.987
_diffrn_reflns_theta_full 67.684
_diffrn_reflns_theta_max 74.965
_diffrn_reflns_theta_min 4.551
_diffrn_source 'micro-focus sealed X-ray tube'
_diffrn_source_type 'SuperNova (Cu) X-ray Source'
_exptl_absorpt_coefficient_mu 0.623
_exptl_absorpt_correction_T_max 1.000
_exptl_absorpt_correction_T_min 0.188
_exptl_absorpt_correction_type gaussian
_exptl_absorpt_process_details
;
CrysAlisPro 1.171.40.67a (Rigaku Oxford Diffraction, 2019)
Numerical absorption correction based on gaussian integration over
			a multifaceted crystal model
Empirical absorption correction using spherical harmonics,
 implemented in SCALE3 ABSPACK scaling algorithm.
;
_exptl_crystal_colour colourless
_exptl_crystal_colour_primary colourless
_exptl_crystal_density_diffrn 1.219
_exptl_crystal_description block
_exptl_crystal_F_000 648
_exptl_crystal_size_max 0.566
_exptl_crystal_size_mid 0.403
_exptl_crystal_size_min 0.148
_refine_diff_density_max 0.129
_refine_diff_density_min -0.109
_refine_diff_density_rms 0.024
_refine_ls_abs_structure_details
;
 Flack x determined using 1156 quotients [(I+)-(I-)]/[(I+)+(I-)]
 (Parsons, Flack and Wagner, Acta Cryst. B69 (2013) 249-259).
;
_refine_ls_abs_structure_Flack -0.14(10)
_refine_ls_extinction_coef 0.0143(11)
_refine_ls_extinction_expression Fc^*^=kFc[1+0.001xFc^2^\l^3^/sin(2\q)]^-1/4^
_refine_ls_extinction_method 'SHELXL-2018/3 (Sheldrick 2018)'
_refine_ls_goodness_of_fit_ref 1.074
_refine_ls_hydrogen_treatment constr
_refine_ls_matrix_type full
_refine_ls_number_parameters 210
_refine_ls_number_reflns 3385
_refine_ls_number_restraints 0
_refine_ls_restrained_S_all 1.074
_refine_ls_R_factor_all 0.0416
_refine_ls_R_factor_gt 0.0363
_refine_ls_shift/su_max 0.000
_refine_ls_shift/su_mean 0.000
_refine_ls_structure_factor_coef Fsqd
_refine_ls_weighting_details 'w=1/[\s^2^(Fo^2^)+(0.0553P)^2^+0.0873P] where P=(Fo^2^+2Fc^2^)/3'
_refine_ls_weighting_scheme calc
_refine_ls_wR_factor_gt 0.0986
_refine_ls_wR_factor_ref 0.1043
_reflns_Friedel_coverage 0.723
_reflns_Friedel_fraction_full 1.000
_reflns_Friedel_fraction_max 0.976
_reflns_number_gt 3040
_reflns_number_total 3385
_reflns_threshold_expression 'I > 2\s(I)'
_cod_data_source_file d5ob01546d2.cif
_cod_data_source_block ep_addpirrola
_cod_depositor_comments 'Adding full bibliography for 7160839.cif.'
_cod_database_code 7160839
_shelx_shelxl_version_number 2018/3
_chemical_oxdiff_formula 'C20 H19 N O2'
_shelx_space_group_comment
;
The symmetry employed for this shelxl refinement is uniquely defined
by the following loop, which should always be used as a source of
symmetry information in preference to the above space-group names.
They are only intended as comments.
;
_reflns_odcompleteness_completeness 99.94
_reflns_odcompleteness_iscentric 1
_reflns_odcompleteness_theta 66.97
_olex2_refinement_description
;
1. Fixed Uiso
 At 1.2 times of:
  All C(H) groups, All C(H,H) groups
 At 1.5 times of:
  All O(H) groups
2.a Secondary CH2 refined with riding coordinates:
 C3(H3A,H3B), C4(H4A,H4B), C5(H5A,H5B), C6(H6A,H6B)
2.b Aromatic/amide H refined with riding coordinates:
 C12(H12), C13(H13), C14(H14), C15(H15), C16(H16), C24(H24), C25(H25),
 C26(H26), C27(H27), C28(H28)
2.c Idealised tetrahedral OH refined as rotating group:
 O1(H1)
;
_olex2_submission_special_instructions 'No special instructions were received'
_oxdiff_exptl_absorpt_empirical_details
;
Empirical correction (ABSPACK) includes:
- Absorption correction using spherical harmonics
- Frame scaling
;
_oxdiff_exptl_absorpt_empirical_full_max 3.305
_oxdiff_exptl_absorpt_empirical_full_min 0.641

loop_
_space_group_symop_operation_xyz
'x, y, z'
'-x+1/2, -y, z+1/2'
'-x, y+1/2, -z+1/2'
'x+1/2, -y+1/2, -z'

loop_
_atom_site_label
_atom_site_type_symbol
_atom_site_fract_x
_atom_site_fract_y
_atom_site_fract_z
_atom_site_U_iso_or_equiv
_atom_site_adp_type
_atom_site_occupancy
_atom_site_site_symmetry_order
_atom_site_calc_flag
_atom_site_refinement_flags_posn
_atom_site_refinement_flags_adp
_atom_site_refinement_flags_occupancy
_atom_site_disorder_assembly
_atom_site_disorder_group
O1 O 0.7251(2) 0.52103(14) 0.46655(8) 0.0650(4) Uani 1 1 d . . . . .
H1 H 0.767079 0.461082 0.454161 0.098 Uiso 1 1 calc R U . . .
O2 O 0.7553(2) 0.32558(14) 0.52364(10) 0.0773(5) Uani 1 1 d . . . . .
N1 N 0.6349(3) 0.35353(15) 0.64072(11) 0.0621(5) Uani 1 1 d . . . . .
C1 C 0.6539(3) 0.51079(17) 0.54291(11) 0.0505(4) Uani 1 1 d . . . . .
C2 C 0.6845(3) 0.38770(18) 0.57032(13) 0.0552(5) Uani 1 1 d . . . . .
C3 C 0.5484(4) 0.4165(2) 0.70208(15) 0.0808(8) Uani 1 1 d . . . . .
H3A H 0.433866 0.419483 0.690752 0.097 Uiso 1 1 calc R U . . .
H3B H 0.589468 0.492734 0.706496 0.097 Uiso 1 1 calc R U . . .
C4 C 0.5803(4) 0.3516(3) 0.77533(17) 0.0955(10) Uani 1 1 d . . . . .
H4A H 0.666591 0.386767 0.805195 0.115 Uiso 1 1 calc R U . . .
H4B H 0.484542 0.350032 0.808248 0.115 Uiso 1 1 calc R U . . .
C5 C 0.6258(6) 0.2379(3) 0.7533(2) 0.1128(12) Uani 1 1 d . . . . .
H5A H 0.537359 0.186513 0.763495 0.135 Uiso 1 1 calc R U . . .
H5B H 0.718134 0.213708 0.784148 0.135 Uiso 1 1 calc R U . . .
C6 C 0.6664(4) 0.2374(2) 0.66778(18) 0.0803(8) Uani 1 1 d . . . . .
H6A H 0.778624 0.217553 0.659786 0.096 Uiso 1 1 calc R U . . .
H6B H 0.599351 0.184159 0.639321 0.096 Uiso 1 1 calc R U . . .
C11 C 0.4731(3) 0.53596(17) 0.53511(11) 0.0499(4) Uani 1 1 d . . . . .
C12 C 0.3681(3) 0.45359(19) 0.50781(14) 0.0617(5) Uani 1 1 d . . . . .
H12 H 0.406374 0.381659 0.496843 0.074 Uiso 1 1 calc R U . . .
C13 C 0.2067(3) 0.4784(2) 0.49691(15) 0.0703(6) Uani 1 1 d . . . . .
H13 H 0.136923 0.422705 0.478960 0.084 Uiso 1 1 calc R U . . .
C14 C 0.1481(3) 0.5844(2) 0.51227(14) 0.0696(6) Uani 1 1 d . . . . .
H14 H 0.039583 0.600509 0.504434 0.084 Uiso 1 1 calc R U . . .
C15 C 0.2514(3) 0.6666(2) 0.53937(13) 0.0651(6) Uani 1 1 d . . . . .
H15 H 0.212303 0.738392 0.549986 0.078 Uiso 1 1 calc R U . . .
C16 C 0.4132(3) 0.64287(17) 0.55090(12) 0.0560(5) Uani 1 1 d . . . . .
H16 H 0.482094 0.698811 0.569304 0.067 Uiso 1 1 calc R U . . .
C21 C 0.7343(3) 0.58963(18) 0.59779(12) 0.0542(5) Uani 1 1 d . . . . .
C22 C 0.7910(3) 0.65460(19) 0.64350(12) 0.0558(5) Uani 1 1 d . . . . .
C23 C 0.8483(3) 0.73629(18) 0.69978(13) 0.0554(5) Uani 1 1 d . . . . .
C24 C 0.8979(3) 0.8414(2) 0.67461(16) 0.0738(7) Uani 1 1 d . . . . .
H24 H 0.902015 0.857878 0.620804 0.089 Uiso 1 1 calc R U . . .
C25 C 0.9413(4) 0.9220(3) 0.7297(2) 0.0896(9) Uani 1 1 d . . . . .
H25 H 0.973059 0.993131 0.712770 0.108 Uiso 1 1 calc R U . . .
C26 C 0.9381(4) 0.8981(3) 0.80927(19) 0.0894(9) Uani 1 1 d . . . . .
H26 H 0.968577 0.952545 0.845897 0.107 Uiso 1 1 calc R U . . .
C27 C 0.8898(4) 0.7939(3) 0.83455(16) 0.0822(8) Uani 1 1 d . . . . .
H27 H 0.886970 0.777741 0.888422 0.099 Uiso 1 1 calc R U . . .
C28 C 0.8456(3) 0.7133(2) 0.78049(14) 0.0665(6) Uani 1 1 d . . . . .
H28 H 0.813569 0.642588 0.798055 0.080 Uiso 1 1 calc R U . . .

loop_
_atom_site_aniso_label
_atom_site_aniso_U_11
_atom_site_aniso_U_22
_atom_site_aniso_U_33
_atom_site_aniso_U_23
_atom_site_aniso_U_13
_atom_site_aniso_U_12
O1 0.0743(10) 0.0710(10) 0.0498(7) 0.0001(7) 0.0110(7) -0.0019(8)
O2 0.1026(14) 0.0604(9) 0.0690(10) -0.0115(7) 0.0107(10) 0.0168(10)
N1 0.0784(12) 0.0513(10) 0.0567(10) 0.0044(8) 0.0027(9) 0.0026(9)
C1 0.0593(11) 0.0482(10) 0.0441(9) -0.0031(8) 0.0019(8) -0.0019(9)
C2 0.0620(12) 0.0500(11) 0.0537(10) -0.0077(9) -0.0015(9) 0.0005(9)
C3 0.106(2) 0.0749(16) 0.0618(13) 0.0045(12) 0.0210(14) 0.0068(15)
C4 0.107(2) 0.117(3) 0.0627(15) 0.0126(16) 0.0077(16) 0.001(2)
C5 0.155(3) 0.095(2) 0.088(2) 0.0359(18) 0.014(2) 0.013(2)
C6 0.103(2) 0.0533(13) 0.0847(17) 0.0145(12) 0.0007(15) 0.0006(14)
C11 0.0595(11) 0.0474(10) 0.0428(9) 0.0004(7) -0.0013(8) -0.0030(9)
C12 0.0699(13) 0.0533(11) 0.0619(12) -0.0040(9) -0.0084(10) -0.0047(10)
C13 0.0669(14) 0.0756(16) 0.0685(13) 0.0028(12) -0.0104(11) -0.0146(12)
C14 0.0598(12) 0.0862(17) 0.0629(13) 0.0102(12) -0.0013(11) -0.0001(12)
C15 0.0697(14) 0.0673(13) 0.0582(11) 0.0022(10) 0.0012(10) 0.0127(12)
C16 0.0664(12) 0.0499(11) 0.0518(11) -0.0022(8) 0.0003(9) -0.0014(10)
C21 0.0564(11) 0.0500(10) 0.0561(10) 0.0000(8) -0.0005(9) -0.0019(9)
C22 0.0550(10) 0.0565(11) 0.0558(10) -0.0027(9) -0.0028(9) -0.0015(10)
C23 0.0497(10) 0.0594(12) 0.0571(11) -0.0068(9) -0.0052(9) -0.0024(9)
C24 0.0833(17) 0.0729(15) 0.0654(13) -0.0046(12) -0.0033(12) -0.0246(14)
C25 0.095(2) 0.0729(17) 0.101(2) -0.0160(15) 0.0013(17) -0.0308(16)
C26 0.0842(18) 0.097(2) 0.0873(19) -0.0394(17) -0.0098(15) -0.0106(16)
C27 0.089(2) 0.098(2) 0.0600(13) -0.0181(14) -0.0106(13) 0.0083(16)
C28 0.0751(14) 0.0656(14) 0.0589(12) -0.0031(10) -0.0051(11) 0.0065(12)

loop_
_atom_type_symbol
_atom_type_description
_atom_type_scat_dispersion_real
_atom_type_scat_dispersion_imag
_atom_type_scat_source
C C 0.0181 0.0091 'International Tables Vol C Tables 4.2.6.8 and 6.1.1.4'
H H 0.0000 0.0000 'International Tables Vol C Tables 4.2.6.8 and 6.1.1.4'
N N 0.0311 0.0180 'International Tables Vol C Tables 4.2.6.8 and 6.1.1.4'
O O 0.0492 0.0322 'International Tables Vol C Tables 4.2.6.8 and 6.1.1.4'

loop_
_exptl_crystal_face_index_h
_exptl_crystal_face_index_k
_exptl_crystal_face_index_l
_exptl_crystal_face_perp_dist
3 5 1 0.1793
-3 -5 -1 0.1453
3 -5 5 0.2429
-3 5 -5 0.2699
-1 3 5 0.1045
1 -3 -5 0.0435
0 -5 2 0.1698

loop_
_geom_angle_atom_site_label_1
_geom_angle_atom_site_label_2
_geom_angle_atom_site_label_3
_geom_angle
_geom_angle_site_symmetry_1
_geom_angle_site_symmetry_3
_geom_angle_publ_flag
C1 O1 H1 109.5 . . ?
C2 N1 C3 129.2(2) . . ?
C2 N1 C6 120.7(2) . . ?
C3 N1 C6 110.2(2) . . ?
O1 C1 C2 106.39(16) . . ?
O1 C1 C11 108.12(16) . . ?
O1 C1 C21 109.07(17) . . ?
C11 C1 C2 111.63(17) . . ?
C21 C1 C2 109.61(16) . . ?
C21 C1 C11 111.84(17) . . ?
O2 C2 N1 122.8(2) . . ?
O2 C2 C1 116.87(19) . . ?
N1 C2 C1 120.36(19) . . ?
N1 C3 H3A 111.0 . . ?
N1 C3 H3B 111.0 . . ?
N1 C3 C4 103.7(2) . . ?
H3A C3 H3B 109.0 . . ?
C4 C3 H3A 111.0 . . ?
C4 C3 H3B 111.0 . . ?
C3 C4 H4A 110.0 . . ?
C3 C4 H4B 110.0 . . ?
H4A C4 H4B 108.4 . . ?
C5 C4 C3 108.5(3) . . ?
C5 C4 H4A 110.0 . . ?
C5 C4 H4B 110.0 . . ?
C4 C5 H5A 110.1 . . ?
C4 C5 H5B 110.1 . . ?
C4 C5 C6 108.2(3) . . ?
H5A C5 H5B 108.4 . . ?
C6 C5 H5A 110.1 . . ?
C6 C5 H5B 110.1 . . ?
N1 C6 C5 104.9(2) . . ?
N1 C6 H6A 110.8 . . ?
N1 C6 H6B 110.8 . . ?
C5 C6 H6A 110.8 . . ?
C5 C6 H6B 110.8 . . ?
H6A C6 H6B 108.8 . . ?
C12 C11 C1 120.27(19) . . ?
C12 C11 C16 118.9(2) . . ?
C16 C11 C1 120.73(18) . . ?
C11 C12 H12 120.0 . . ?
C13 C12 C11 120.1(2) . . ?
C13 C12 H12 120.0 . . ?
C12 C13 H13 119.6 . . ?
C14 C13 C12 120.8(2) . . ?
C14 C13 H13 119.6 . . ?
C13 C14 H14 120.3 . . ?
C13 C14 C15 119.5(2) . . ?
C15 C14 H14 120.3 . . ?
C14 C15 H15 119.8 . . ?
C14 C15 C16 120.4(2) . . ?
C16 C15 H15 119.8 . . ?
C11 C16 H16 119.8 . . ?
C15 C16 C11 120.4(2) . . ?
C15 C16 H16 119.8 . . ?
C22 C21 C1 176.4(2) . . ?
C21 C22 C23 176.0(2) . . ?
C24 C23 C22 120.3(2) . . ?
C24 C23 C28 118.9(2) . . ?
C28 C23 C22 120.7(2) . . ?
C23 C24 H24 120.1 . . ?
C23 C24 C25 119.7(3) . . ?
C25 C24 H24 120.1 . . ?
C24 C25 H25 119.7 . . ?
C26 C25 C24 120.6(3) . . ?
C26 C25 H25 119.7 . . ?
C25 C26 H26 120.1 . . ?
C27 C26 C25 119.9(3) . . ?
C27 C26 H26 120.1 . . ?
C26 C27 H27 120.0 . . ?
C26 C27 C28 120.1(3) . . ?
C28 C27 H27 120.0 . . ?
C23 C28 H28 119.6 . . ?
C27 C28 C23 120.7(3) . . ?
C27 C28 H28 119.6 . . ?

loop_
_geom_bond_atom_site_label_1
_geom_bond_atom_site_label_2
_geom_bond_distance
_geom_bond_site_symmetry_2
_geom_bond_publ_flag
O1 H1 0.8200 . ?
O1 C1 1.423(2) . ?
O2 C2 1.229(3) . ?
N1 C2 1.322(3) . ?
N1 C3 1.466(3) . ?
N1 C6 1.476(3) . ?
C1 C2 1.555(3) . ?
C1 C11 1.535(3) . ?
C1 C21 1.477(3) . ?
C3 H3A 0.9700 . ?
C3 H3B 0.9700 . ?
C3 C4 1.481(4) . ?
C4 H4A 0.9700 . ?
C4 H4B 0.9700 . ?
C4 C5 1.451(5) . ?
C5 H5A 0.9700 . ?
C5 H5B 0.9700 . ?
C5 C6 1.482(4) . ?
C6 H6A 0.9700 . ?
C6 H6B 0.9700 . ?
C11 C12 1.389(3) . ?
C11 C16 1.389(3) . ?
C12 H12 0.9300 . ?
C12 C13 1.384(4) . ?
C13 H13 0.9300 . ?
C13 C14 1.374(4) . ?
C14 H14 0.9300 . ?
C14 C15 1.377(4) . ?
C15 H15 0.9300 . ?
C15 C16 1.386(3) . ?
C16 H16 0.9300 . ?
C21 C22 1.188(3) . ?
C22 C23 1.439(3) . ?
C23 C24 1.381(3) . ?
C23 C28 1.390(3) . ?
C24 H24 0.9300 . ?
C24 C25 1.384(3) . ?
C25 H25 0.9300 . ?
C25 C26 1.373(5) . ?
C26 H26 0.9300 . ?
C26 C27 1.369(5) . ?
C27 H27 0.9300 . ?
C27 C28 1.373(4) . ?
C28 H28 0.9300 . ?

loop_
_geom_torsion_atom_site_label_1
_geom_torsion_atom_site_label_2
_geom_torsion_atom_site_label_3
_geom_torsion_atom_site_label_4
_geom_torsion
_geom_torsion_site_symmetry_1
_geom_torsion_site_symmetry_2
_geom_torsion_site_symmetry_3
_geom_torsion_site_symmetry_4
_geom_torsion_publ_flag
O1 C1 C2 O2 -1.8(3) . . . . ?
O1 C1 C2 N1 178.45(19) . . . . ?
O1 C1 C11 C12 80.4(2) . . . . ?
O1 C1 C11 C16 -96.0(2) . . . . ?
N1 C3 C4 C5 -21.2(4) . . . . ?
C1 C11 C12 C13 -176.6(2) . . . . ?
C1 C11 C16 C15 176.30(19) . . . . ?
C2 N1 C3 C4 -159.4(3) . . . . ?
C2 N1 C6 C5 168.3(3) . . . . ?
C2 C1 C11 C12 -36.3(3) . . . . ?
C2 C1 C11 C16 147.33(18) . . . . ?
C3 N1 C2 O2 -179.3(3) . . . . ?
C3 N1 C2 C1 0.3(4) . . . . ?
C3 N1 C6 C5 -11.0(4) . . . . ?
C3 C4 C5 C6 15.2(5) . . . . ?
C4 C5 C6 N1 -2.7(4) . . . . ?
C6 N1 C2 O2 1.5(4) . . . . ?
C6 N1 C2 C1 -178.8(2) . . . . ?
C6 N1 C3 C4 19.8(3) . . . . ?
C11 C1 C2 O2 115.9(2) . . . . ?
C11 C1 C2 N1 -63.8(2) . . . . ?
C11 C12 C13 C14 0.4(4) . . . . ?
C12 C11 C16 C15 -0.1(3) . . . . ?
C12 C13 C14 C15 -0.4(4) . . . . ?
C13 C14 C15 C16 0.2(3) . . . . ?
C14 C15 C16 C11 0.1(3) . . . . ?
C16 C11 C12 C13 -0.2(3) . . . . ?
C21 C1 C2 O2 -119.6(2) . . . . ?
C21 C1 C2 N1 60.7(3) . . . . ?
C21 C1 C11 C12 -159.52(19) . . . . ?
C21 C1 C11 C16 24.1(3) . . . . ?
C22 C23 C24 C25 175.2(3) . . . . ?
C22 C23 C28 C27 -175.5(2) . . . . ?
C23 C24 C25 C26 1.0(5) . . . . ?
C24 C23 C28 C27 0.7(4) . . . . ?
C24 C25 C26 C27 -0.7(5) . . . . ?
C25 C26 C27 C28 0.4(5) . . . . ?
C26 C27 C28 C23 -0.4(4) . . . . ?
C28 C23 C24 C25 -1.0(4) . . . . ?

loop_
_exptl_oxdiff_crystal_face_indexfrac_h
_exptl_oxdiff_crystal_face_indexfrac_k
_exptl_oxdiff_crystal_face_indexfrac_l
_exptl_oxdiff_crystal_face_x
_exptl_oxdiff_crystal_face_y
_exptl_oxdiff_crystal_face_z
3.0000 5.0000 1.0000 0.2759 -0.7790 -0.2380
-3.0000 -5.0000 -1.0000 -0.2759 0.7790 0.2380
3.0000 -5.0000 5.0000 0.0627 -0.1801 0.9495
-3.0000 5.0000 -5.0000 -0.0627 0.1801 -0.9495
-1.0000 3.0000 5.0000 0.5979 0.0248 -0.1894
1.0000 -3.0000 -5.0000 -0.5979 -0.0248 0.1894
-0.0000 -5.0000 2.0000 -0.1066 0.2994 0.5937
